data_2012240
loop_
_publ_author_name
'Liao, Cheng-Zhu'
'Feng, Xiao-Long'
'Yao, Jun-Hua'
'Cai, Jiwen'

_publ_section_title
;
 Bis(\b-alaninium) biphenyl-4,4'-disulfonate
;
_journal_issue 10
_journal_name_full 'Acta Crystallographica Section C'
_journal_page_first 1215
_journal_page_last 1216
_journal_paper_doi 10.1107/S0108270101012355
_journal_volume 57
_journal_year 2001
_chemical_formula_moiety '2C3 H8 O2 N + , C12 H8 O6 S2 2-'
_chemical_formula_sum 'C18 H24 N2 O10 S2'
_chemical_formula_weight 492.51
_chemical_name_common (BPDS)(\b-Alanine)2
_chemical_name_systematic
;
Bis(\b-alaninium) 4,4'-biphenyldisulfonate
;
_space_group_IT_number 2
_symmetry_cell_setting triclinic
_symmetry_space_group_name_Hall '-P 1'
_symmetry_space_group_name_H-M 'P -1'
_cell_angle_alpha 99.197(2)
_cell_angle_beta 90.039(2)
_cell_angle_gamma 101.465(2)
_cell_formula_units_Z 1
_cell_length_a 5.4565(5)
_cell_length_b 7.3922(7)
_cell_length_c 13.4798(12)
_cell_measurement_reflns_used 945
_cell_measurement_temperature 293(2)
_cell_measurement_theta_max 29.74
_cell_measurement_theta_min 4.25
_cell_volume 525.72(8)
_computing_cell_refinement SMART
_computing_data_collection 'SMART (Bruker, 1998)'
_computing_data_reduction 'SAINT+ (Bruker,1999)'
_computing_molecular_graphics 'SHELXTL (Bruker, 1998)'
_computing_publication_material SHELXTL
_computing_structure_refinement 'SHELXL97 (Sheldrick, 1997)'
_computing_structure_solution 'SHELXS97 (Sheldrick, 1997)'
_diffrn_ambient_temperature 293(2)
_diffrn_measured_fraction_theta_full .977
_diffrn_measured_fraction_theta_max .977
_diffrn_measurement_device_type 'Bruker SMART (query) CCD area-detector'
_diffrn_measurement_method '\f and \w scans'
_diffrn_radiation_monochromator graphite
_diffrn_radiation_source 'fine-focus sealed tube'
_diffrn_radiation_type MoK\a
_diffrn_radiation_wavelength .71073
_diffrn_reflns_av_R_equivalents .021
_diffrn_reflns_av_sigmaI/netI .021
_diffrn_reflns_limit_h_max 6
_diffrn_reflns_limit_h_min -6
_diffrn_reflns_limit_k_max 8
_diffrn_reflns_limit_k_min -9
_diffrn_reflns_limit_l_max 16
_diffrn_reflns_limit_l_min -15
_diffrn_reflns_number 3197
_diffrn_reflns_theta_full 26.37
_diffrn_reflns_theta_max 26.37
_diffrn_reflns_theta_min 1.53
_exptl_absorpt_coefficient_mu .314
_exptl_absorpt_correction_T_max .985
_exptl_absorpt_correction_T_min .920
_exptl_absorpt_correction_type multi-scan
_exptl_absorpt_process_details '(SADABS; Blessing, 1995)'
_exptl_crystal_colour colourless
_exptl_crystal_density_diffrn 1.556
_exptl_crystal_density_method 'not measured'
_exptl_crystal_description plate
_exptl_crystal_F_000 258
_exptl_crystal_size_max .27
_exptl_crystal_size_mid .15
_exptl_crystal_size_min .05
_refine_diff_density_max .44
_refine_diff_density_min -.32
_refine_ls_extinction_coef .056(8)
_refine_ls_extinction_method 'SHELXL97 (Sheldrick, 1997)'
_refine_ls_goodness_of_fit_ref 1.085
_refine_ls_hydrogen_treatment refall
_refine_ls_matrix_type full
_refine_ls_number_parameters 194
_refine_ls_number_reflns 2102
_refine_ls_number_restraints 0
_refine_ls_restrained_S_all 1.085
_refine_ls_R_factor_all .039
_refine_ls_R_factor_gt .035
_refine_ls_shift/su_max <0.001
_refine_ls_shift/su_mean .000
_refine_ls_structure_factor_coef Fsqd
_refine_ls_weighting_details 'calc w = 1/[\s^2^(Fo^2^)+(0.0722P)^2^+0.1603P] where P=(Fo^2^+2Fc^2^)/3'
_refine_ls_weighting_scheme calc
_refine_ls_wR_factor_ref .114
_reflns_number_gt 1906
_reflns_number_total 2102
_reflns_threshold_expression I>2\s(I)
_cod_data_source_file bk1608.cif
_cod_data_source_block I
_cod_depositor_comments
;
The following automatic conversions were performed:
'_symmetry_cell_setting' value 'Triclinic' changed to 'triclinic'
according to '/home/saulius/struct/CIF-dictionaries/cif_core.dic'
dictionary named 'cif_core.dic' version 2.4.1 from
2010-06-29.

'_geom_bond_publ_flag' value 'N' changed to 'n' according to
'/home/saulius/struct/CIF-dictionaries/cif_core.dic' dictionary named
'cif_core.dic' version 2.4.1 from 2010-06-29 (11 times).

Automatic conversion script
Id: cif_fix_enum 1527 2010-12-29 10:47:43Z saulius 

The following automatic conversions were performed:

'_symmetry_cell_setting' value 'Triclinic' changed to 'triclinic'
according to /home/saulius/struct/CIF-dictionaries/cif_core.dic
dictionary named 'cif_core.dic' version 2.4.1 from
2010-06-29.

'_geom_bond_publ_flag' value 'N' changed to 'n'
according to /home/saulius/struct/CIF-dictionaries/cif_core.dic
dictionary named 'cif_core.dic' version 2.4.1 from 2010-06-29 (11
times).

'_geom_angle_publ_flag' value 'N' changed to 'n' according
to /home/saulius/struct/CIF-dictionaries/cif_core.dic dictionary
named 'cif_core.dic' version 2.4.1 from 2010-06-29 (24 times).

Automatic conversion script
Id: cif_fix_values 1715 2011-07-08 13:25:40Z adriana 
;
_cod_original_sg_symbol_H-M P-1
_cod_database_code 2012240
_cod_database_fobs_code 2012240

loop_
_symmetry_equiv_pos_as_xyz
'x, y, z'
'-x, -y, -z'

loop_
_atom_site_label
_atom_site_fract_x
_atom_site_fract_y
_atom_site_fract_z
_atom_site_U_iso_or_equiv
_atom_site_adp_type
_atom_site_calc_flag
_atom_site_refinement_flags
_atom_site_occupancy
_atom_site_disorder_assembly
_atom_site_disorder_group
_atom_site_type_symbol
S1 .34022(8) .73526(6) .87770(3) .03136(19) Uani d . 1 . . S
O1 .5200(3) .90895(18) .88008(10) .0425(4) Uani d . 1 . . O
O2 .1284(3) .7577(3) .93856(12) .0708(6) Uani d . 1 . . O
O3 .4589(3) .58485(19) .89754(11) .0502(4) Uani d . 1 . . O
O4 -.0809(3) .0222(2) .62283(10) .0480(4) Uani d . 1 . . O
O5 .2932(3) .1153(2) .56096(11) .0497(4) Uani d . 1 . . O
N1 .2312(3) .2104(2) .91989(12) .0351(4) Uani d . 1 . . N
C1 .0455(3) .5358(2) .55299(12) .0260(4) Uani d . 1 . . C
C2 .2886(3) .6392(3) .57528(13) .0340(4) Uani d . 1 . . C
C3 .3752(3) .7031(3) .67359(13) .0328(4) Uani d . 1 . . C
C4 .2204(3) .6669(2) .75212(12) .0267(3) Uani d . 1 . . C
C5 -.0238(3) .5687(3) .73227(13) .0334(4) Uani d . 1 . . C
C6 -.1078(3) .5023(3) .63366(13) .0340(4) Uani d . 1 . . C
C7 .0887(4) .1514(3) .82206(13) .0348(4) Uani d . 1 . . C
C8 .2660(4) .1699(3) .73636(13) .0334(4) Uani d . 1 . . C
C9 .1420(3) .0957(2) .63457(14) .0337(4) Uani d . 1 . . C
H6 .013(4) .035(3) .8193(17) .043(6) Uiso d . 1 . . H
H7 .396(4) .109(3) .7410(17) .044(6) Uiso d . 1 . . H
H1 .405(5) .674(3) .5251(19) .053(7) Uiso d . 1 . . H
H2 .527(5) .758(4) .682(2) .056(7) Uiso d . 1 . . H
H8 .346(4) .302(3) .7339(17) .043(6) Uiso d . 1 . . H
H5 -.033(4) .226(3) .8208(17) .043(6) Uiso d . 1 . . H
H3 -.128(5) .544(3) .781(2) .058(7) Uiso d . 1 . . H
H4 -.272(5) .435(4) .624(2) .059(7) Uiso d . 1 . . H
H10 .311(5) .324(4) .9204(19) .053(7) Uiso d . 1 . . H
H11 .125(5) .207(4) .970(2) .061(7) Uiso d . 1 . . H
H12 .337(5) .135(4) .930(2) .051(7) Uiso d . 1 . . H
H9 .210(7) .066(5) .505(3) .093(11) Uiso d . 1 . . H

loop_
_atom_site_aniso_label
_atom_site_aniso_U_11
_atom_site_aniso_U_22
_atom_site_aniso_U_33
_atom_site_aniso_U_12
_atom_site_aniso_U_13
_atom_site_aniso_U_23
S1 .0323(3) .0377(3) .0211(3) .00322(18) -.00409(16) .00093(17)
O1 .0506(8) .0344(7) .0366(7) -.0008(6) -.0122(6) -.0003(5)
O2 .0422(8) .1261(16) .0305(8) .0061(9) .0054(6) -.0140(9)
O3 .0652(10) .0391(8) .0447(8) .0030(7) -.0249(7) .0115(6)
O4 .0419(8) .0637(9) .0304(7) -.0058(7) -.0009(6) .0041(6)
O5 .0487(8) .0643(10) .0270(7) -.0072(7) .0048(6) .0038(6)
N1 .0418(9) .0353(8) .0256(8) .0042(7) .0002(6) .0019(6)
C1 .0273(8) .0266(8) .0233(8) .0052(6) -.0015(6) .0024(6)
C2 .0322(9) .0392(9) .0254(8) -.0022(7) .0029(7) .0014(7)
C3 .0278(9) .0363(9) .0288(9) -.0021(7) -.0011(7) -.0001(7)
C4 .0290(8) .0280(8) .0229(8) .0070(6) -.0029(6) .0017(6)
C5 .0281(8) .0469(10) .0236(8) .0038(7) .0015(6) .0054(7)
C6 .0240(8) .0480(10) .0265(9) .0009(7) -.0016(6) .0034(7)
C7 .0349(9) .0402(10) .0267(9) .0021(8) -.0016(7) .0046(7)
C8 .0355(9) .0350(9) .0272(9) .0028(7) .0000(7) .0025(7)
C9 .0408(10) .0304(8) .0276(9) .0020(7) .0000(7) .0041(6)

loop_
_atom_type_symbol
_atom_type_description
_atom_type_scat_dispersion_real
_atom_type_scat_dispersion_imag
_atom_type_scat_source
C C .0033 .0016 'International Tables Vol C Tables 4.2.6.8 and 6.1.1.4'
H H .0000 .0000 'International Tables Vol C Tables 4.2.6.8 and 6.1.1.4'
N N .0061 .0033 'International Tables Vol C Tables 4.2.6.8 and 6.1.1.4'
O O .0106 .0060 'International Tables Vol C Tables 4.2.6.8 and 6.1.1.4'
S S .1246 .1234 'International Tables Vol C Tables 4.2.6.8 and 6.1.1.4'

loop_
_geom_angle_atom_site_label_1
_geom_angle_atom_site_label_2
_geom_angle_atom_site_label_3
_geom_angle_site_symmetry_3
_geom_angle
_geom_angle_publ_flag
O2 S1 O1 . 112.62(11) no
O2 S1 O3 . 114.05(12) no
O1 S1 O3 . 111.81(9) no
O2 S1 C4 . 105.98(9) no
O1 S1 C4 . 106.48(8) no
O3 S1 C4 . 105.13(8) no
C6 C1 C2 . 117.48(15) no
C6 C1 C1 2_566 121.44(18) no
C2 C1 C1 2_566 121.08(18) no
C3 C2 C1 . 121.25(16) no
C4 C3 C2 . 120.14(16) no
C3 C4 C5 . 119.90(15) no
C3 C4 S1 . 119.67(13) no
C5 C4 S1 . 120.34(13) no
C6 C5 C4 . 119.59(16) no
C5 C6 C1 . 121.59(16) no
N1 C7 C8 . 109.88(15) no
C9 C8 C7 . 113.60(15) no
O4 C9 O5 . 123.66(17) no
O4 C9 C8 . 122.77(16) no
O5 C9 C8 . 113.57(16) no
H10 N1 H11 . 110(2) n
H10 N1 H12 . 111(2) n
H11 N1 H12 . 106(2) n
H10 N1 C7 . 106.6(17) n
H11 N1 C7 . 109.4(18) n
H12 N1 C7 . 113.5(17) n
H1 C2 C3 . 115.2(15) n
H1 C2 C1 . 123.5(15) n
H2 C3 C4 . 123.7(18) n
H2 C3 C2 . 116.1(18) n
H3 C5 C6 . 118.5(17) n
H3 C5 C4 . 121.9(17) n
H4 C6 C5 . 116.9(16) n
H4 C6 C1 . 121.5(16) n
H6 C7 H5 . 109(2) n
H6 C7 N1 . 107.6(16) n
H5 C7 N1 . 108.3(14) n
H6 C7 C8 . 110.1(15) n
H5 C7 C8 . 112.0(14) n
H7 C8 H8 . 105.6(19) n
H7 C8 C9 . 106.5(14) n
H8 C8 C9 . 105.3(13) n
H7 C8 C7 . 112.6(14) n
H8 C8 C7 . 112.5(13) n

loop_
_geom_bond_atom_site_label_1
_geom_bond_atom_site_label_2
_geom_bond_site_symmetry_2
_geom_bond_distance
_geom_bond_publ_flag
S1 O2 . 1.4387(16) no
S1 O1 . 1.4484(14) no
S1 O3 . 1.4522(15) no
S1 C4 . 1.7725(16) no
O4 C9 . 1.228(2) no
O5 C9 . 1.298(2) no
N1 C7 . 1.488(2) no
C1 C6 . 1.396(2) no
C1 C2 . 1.399(2) no
C1 C1 2_566 1.490(3) no
C2 C3 . 1.383(3) no
C3 C4 . 1.381(2) no
C4 C5 . 1.388(2) no
C5 C6 . 1.385(2) no
C7 C8 . 1.513(2) no
C8 C9 . 1.501(2) no
N1 H10 . .86(3) n
N1 H11 . .89(3) n
N1 H12 . .90(3) n
C2 H1 . .96(3) n
C3 H2 . .84(3) n
C5 H3 . .89(3) n
C6 H4 . .93(3) n
C7 H6 . .87(2) n
C7 H5 . .95(2) n
C8 H7 . .92(2) n
C8 H8 . .99(2) n

loop_
_geom_hbond_atom_site_label_D
_geom_hbond_atom_site_label_H
_geom_hbond_atom_site_label_A
_geom_hbond_site_symmetry_A
_geom_hbond_distance_DH
_geom_hbond_distance_HA
_geom_hbond_distance_DA
_geom_hbond_angle_DHA
N1 H10 O3 . .86(3) 2.01(3) 2.863(2) 169(2)
N1 H11 O2 2_567 .89(3) 1.89(3) 2.756(2) 166(2)
N1 H12 O1 1_545 .90(3) 2.13(3) 2.958(2) 151(2)
O5 H9 O4 2_556 .87(4) 1.83(4) 2.690(2) 171(3)

loop_
_geom_torsion_atom_site_label_1
_geom_torsion_atom_site_label_2
_geom_torsion_atom_site_label_3
_geom_torsion_atom_site_label_4
_geom_torsion_site_symmetry_1
_geom_torsion
_geom_torsion_publ_flag
C6 C1 C2 C3 . 1.1(3) no
C1 C1 C2 C3 2_566 -178.86(19) no
C1 C2 C3 C4 . -.6(3) no
C2 C3 C4 C5 . -1.1(3) no
C2 C3 C4 S1 . 175.61(14) no
O2 S1 C4 C3 . 154.96(16) no
O1 S1 C4 C3 . 34.84(16) no
O3 S1 C4 C3 . -83.93(16) no
O2 S1 C4 C5 . -28.39(18) no
O1 S1 C4 C5 . -148.51(15) no
O3 S1 C4 C5 . 92.72(16) no
C3 C4 C5 C6 . 2.2(3) no
S1 C4 C5 C6 . -174.47(14) no
C4 C5 C6 C1 . -1.7(3) no
C2 C1 C6 C5 . .1(3) no
C1 C1 C6 C5 2_566 -179.99(19) no
N1 C7 C8 C9 . 174.32(15) no
C7 C8 C9 O4 . -2.0(3) no
C7 C8 C9 O5 . 178.61(17) no
